data_1565736
loop_
_publ_author_name
'Przybyla, Jack J.'
'Ezenyilimba, Frederick C.'
'LaDuca, Robert L.'

_publ_section_title
;
 Structural diversity in cobalt camphorate coordination polymers with
 flexible dipyridylamide ligands including looped layers and
 self-penetrated topologies
;
_journal_name_full 'Inorganica Chimica Acta'
_journal_page_first 119087
_journal_paper_doi 10.1016/j.ica.2019.119087
_journal_volume 498
_journal_year 2019
_chemical_formula_moiety 'C35 H44 Co2 N4 O10, 2(H2 O)'
_chemical_formula_sum 'C35 H48 Co2 N4 O12'
_chemical_formula_weight 834.63
_space_group_crystal_system monoclinic
_space_group_IT_number 14
_space_group_name_Hall '-P 2ybc'
_space_group_name_H-M_alt 'P 1 21/c 1'
_atom_sites_solution_hydrogens mixed
_atom_sites_solution_primary dual
_cell_angle_alpha 90
_cell_angle_beta 90.2670(10)
_cell_angle_gamma 90
_cell_formula_units_Z 4
_cell_length_a 12.5972(10)
_cell_length_b 23.6951(19)
_cell_length_c 13.4045(11)
_cell_measurement_reflns_used 6950
_cell_measurement_temperature 173(2)
_cell_measurement_theta_max 24.06
_cell_measurement_theta_min 2.36
_cell_volume 4001.1(6)
_computing_cell_refinement 'APEX2 (BRUKER, V2012.10-0, 2012)'
_computing_data_collection 'COSMO (BRUKER, V1.61, 2009)'
_computing_data_reduction 'SAINT v8.34A (Bruker, 2013)'
_computing_molecular_graphics
;
O. V. Dolomanov, L. J. Bourhis, R. J. Gildea, J. A. K. Howard and H. Puschmann,
OLEX2: a complete structure solution, refinement and analysis program.
J. Appl. Cryst. (2009). 42, 339-341.
;
_computing_publication_material
;
O. V. Dolomanov, L. J. Bourhis, R. J. Gildea, J. A. K. Howard and H. Puschmann,
OLEX2: a complete structure solution, refinement and analysis program.
J. Appl. Cryst. (2009). 42, 339-341.
;
_computing_structure_refinement 'SHELXL (Sheldrick, Acta Cryst. A64 2008, 112-122)'
_computing_structure_solution 'SHELXS (Sheldrick, Acta Cryst. A64 2008, 112-122)'
_diffrn_ambient_temperature 173.15
_diffrn_detector_area_resol_mean 8.4
_diffrn_measured_fraction_theta_full 1.000
_diffrn_measured_fraction_theta_max 0.999
_diffrn_measurement_device_type 'Bruker APEX-II CCD'
_diffrn_measurement_method \w
_diffrn_radiation_monochromator graphite
_diffrn_radiation_type MoK\a
_diffrn_radiation_wavelength 0.71073
_diffrn_reflns_av_R_equivalents 0.0633
_diffrn_reflns_av_unetI/netI 0.0619
_diffrn_reflns_Laue_measured_fraction_full 1.000
_diffrn_reflns_Laue_measured_fraction_max 0.999
_diffrn_reflns_limit_h_max 15
_diffrn_reflns_limit_h_min -15
_diffrn_reflns_limit_k_max 28
_diffrn_reflns_limit_k_min -28
_diffrn_reflns_limit_l_max 16
_diffrn_reflns_limit_l_min -16
_diffrn_reflns_number 32117
_diffrn_reflns_point_group_measured_fraction_full 1.000
_diffrn_reflns_point_group_measured_fraction_max 0.999
_diffrn_reflns_theta_full 25.242
_diffrn_reflns_theta_max 25.375
_diffrn_reflns_theta_min 1.617
_diffrn_source 'sealed tube'
_exptl_absorpt_coefficient_mu 0.892
_exptl_absorpt_correction_T_max 0.7452
_exptl_absorpt_correction_T_min 0.6480
_exptl_absorpt_correction_type multi-scan
_exptl_absorpt_process_details
'SADABS-2014/5 (Bruker,2014/5) was used for absorption correction. wR2(int) was 0.0670 before and 0.0576 after correction. The Ratio of minimum to maximum transmission is 0.8696. The \l/2 correction factor is 0.00150.'
_exptl_crystal_colour pink
_exptl_crystal_density_diffrn 1.386
_exptl_crystal_description block
_exptl_crystal_F_000 1744
_exptl_crystal_size_max 0.364
_exptl_crystal_size_mid 0.248
_exptl_crystal_size_min 0.213
_refine_diff_density_max 1.126
_refine_diff_density_min -0.703
_refine_diff_density_rms 0.118
_refine_ls_extinction_coef .
_refine_ls_extinction_method none
_refine_ls_goodness_of_fit_ref 1.051
_refine_ls_hydrogen_treatment constr
_refine_ls_matrix_type full
_refine_ls_number_parameters 462
_refine_ls_number_reflns 7348
_refine_ls_number_restraints 0
_refine_ls_restrained_S_all 1.051
_refine_ls_R_factor_all 0.1343
_refine_ls_R_factor_gt 0.0904
_refine_ls_shift/su_max 0.002
_refine_ls_shift/su_mean 0.000
_refine_ls_structure_factor_coef Fsqd
_refine_ls_weighting_details 'w=1/[\s^2^(Fo^2^)+(0.1356P)^2^+13.9410P] where P=(Fo^2^+2Fc^2^)/3'
_refine_ls_weighting_scheme calc
_refine_ls_wR_factor_gt 0.2578
_refine_ls_wR_factor_ref 0.2907
_reflns_Friedel_coverage 0.000
_reflns_Friedel_fraction_full .
_reflns_Friedel_fraction_max .
_reflns_number_gt 4469
_reflns_number_total 7348
_reflns_threshold_expression 'I > 2\s(I)'
_cod_data_source_file 5.cif
_cod_data_source_block p21c
_cod_database_code 1565736
_shelx_space_group_comment
;
The symmetry employed for this shelxl refinement is uniquely defined
by the following loop, which should always be used as a source of
symmetry information in preference to the above space-group names.
They are only intended as comments.
;
_shelx_estimated_absorpt_t_max 0.833
_shelx_estimated_absorpt_t_min 0.737
_olex2_refinement_description
;
1. Fixed Uiso
 At 1.2 times of:
  All C(H) groups, All C(H,H) groups, All N(H) groups
 At 1.5 times of:
  All C(H,H,H) groups, All O(H,H) groups
2. Uiso/Uaniso restraints and constraints
Uanis(N3) = Uanis(C33) = Uanis(C32) = Uanis(C31) = Uanis(C30) = Uanis(C29)
Uanis(C11) = Uanis(C5) = Uanis(C3) = Uanis(C2)
Uanis(C13) = Uanis(C22) = Uanis(C16) = Uanis(C21)
3. Others
 Fixed Sof: H2A(0.5) C3(0.5) H3A(0.5) H3B(0.5) H3C(0.5) H5(0.5) C11(0.5)
 H11A(0.5) H11B(0.5) H11C(0.5) H13(0.5) H16(0.5) C21(0.5) H21A(0.5) H21B(0.5)
 H21C(0.5) C22(0.5) H22A(0.5) H22B(0.5) H22C(0.5) C29(0.5) H29A(0.5) H29B(0.5)
 C30(0.5) H30A(0.5) H30B(0.5) C31(0.5) H31A(0.5) H31B(0.5) C32(0.5) H32A(0.5)
 H32B(0.5)
4.a Free rotating group:
 O1W(H1WA,H1WB), O2W(H2WA,H2WB)
4.b Ternary CH refined with riding coordinates:
 C2(H2A), C5(H5), C13(H13), C16(H16)
4.c Secondary CH2 refined with riding coordinates:
 C4(H4A,H4B), C10(H10A,H10B), C14(H14A,H14B), C15(H15A,H15B), C29(H29A,H29B),
 C30(H30A,H30B), C31(H31A,H31B), C32(H32A,H32B), C33(H33A,H33B)
4.d Aromatic/amide H refined with riding coordinates:
 N2(H2), N3(H3), C23(H23), C24(H24), C26(H26), C27(H27), C35(H35), C36(H36),
 C38(H38), C39(H39)
4.e Idealised Me refined as rotating group:
 C3(H3A,H3B,H3C), C8(H8A,H8B,H8C), C9(H9A,H9B,H9C), C11(H11A,H11B,H11C),
 C19(H19A,H19B,H19C), C20(H20A,H20B,H20C), C21(H21A,H21B,H21C), C22(H22A,H22B,
 H22C)
;
_olex2_diffrn_ambient_temperature_device 'Oxford Cryosystems'
_olex2_submission_special_instructions 'No special instructions were received'

loop_
_space_group_symop_operation_xyz
'x, y, z'
'-x, y+1/2, -z+1/2'
'-x, -y, -z'
'x, -y-1/2, z-1/2'

loop_
_atom_site_label
_atom_site_type_symbol
_atom_site_fract_x
_atom_site_fract_y
_atom_site_fract_z
_atom_site_U_iso_or_equiv
_atom_site_adp_type
_atom_site_occupancy
_atom_site_site_symmetry_order
_atom_site_calc_flag
_atom_site_refinement_flags_posn
_atom_site_refinement_flags_adp
_atom_site_refinement_flags_occupancy
_atom_site_disorder_assembly
_atom_site_disorder_group
Co1 Co 0.97645(7) 0.44222(4) -0.02242(7) 0.0481(3) Uani 1 1 d . . . . .
Co2 Co 1.52458(7) 0.44249(4) 0.47879(7) 0.0488(3) Uani 1 1 d . . . . .
O1 O 1.4419(4) 0.5231(2) 0.6557(4) 0.0553(13) Uani 1 1 d . . . . .
O2 O 1.4886(4) 0.4348(2) 0.6247(4) 0.0560(13) Uani 1 1 d . . . . .
O3 O 1.1347(4) 0.4881(2) 0.9673(4) 0.0542(12) Uani 1 1 d . . . . .
O4 O 1.1089(4) 0.4003(2) 0.9236(4) 0.0630(14) Uani 1 1 d . . . . .
O5 O 1.3653(4) 0.4889(2) 0.4671(4) 0.0520(12) Uani 1 1 d . . . . .
O6 O 1.3923(4) 0.4004(2) 0.4242(4) 0.0648(15) Uani 1 1 d . . . . .
O7 O 1.0575(4) 0.5225(2) 0.1559(4) 0.0553(13) Uani 1 1 d . . . . .
O8 O 1.0116(4) 0.4343(2) 0.1236(4) 0.0556(13) Uani 1 1 d . . . . .
O9 O 0.5574(7) 0.2546(4) -0.0983(7) 0.128(3) Uani 1 1 d . . . . .
O10 O -0.0596(6) 0.2468(3) -0.0941(7) 0.115(3) Uani 1 1 d . . . . .
N1 N 0.8478(4) 0.3870(3) -0.0192(5) 0.0545(15) Uani 1 1 d . . . . .
N2 N 0.5186(6) 0.2703(3) 0.0628(7) 0.087(3) Uani 1 1 d . . . . .
H2 H 0.5338 0.2892 0.1175 0.104 Uiso 1 1 calc R . . . .
N3 N -0.0207(7) 0.2306(4) 0.0648(8) 0.103(2) Uani 1 1 d . . . . .
H3 H -0.0347 0.2090 0.1165 0.124 Uiso 1 1 calc R . . . .
N4 N -0.3458(5) 0.1120(3) -0.0164(5) 0.0584(16) Uani 1 1 d . . . . .
C1 C 1.1708(6) 0.4422(4) 0.9342(6) 0.0535(19) Uani 1 1 d . . . . .
C2 C 1.2858(6) 0.4381(4) 0.9067(6) 0.0717(17) Uani 1 1 d . . . . .
H2A H 1.3173 0.4033 0.9369 0.086 Uiso 0.5 1 calc R . P A 1
C3 C 1.3439(12) 0.3941(9) 0.9716(12) 0.0717(17) Uani 0.5 1 d . . P B 2
H3A H 1.3389 0.4049 1.0420 0.108 Uiso 0.5 1 calc GR . P B 2
H3B H 1.4187 0.3923 0.9522 0.108 Uiso 0.5 1 calc GR . P B 2
H3C H 1.3111 0.3569 0.9620 0.108 Uiso 0.5 1 calc GR . P B 2
C4 C 1.4240(11) 0.5091(6) 0.8622(7) 0.126(5) Uani 1 1 d . . . . .
H4A H 1.4968 0.5156 0.8878 0.152 Uiso 1 1 calc R . . . .
H4B H 1.3990 0.5438 0.8283 0.152 Uiso 1 1 calc R . . . .
C5 C 1.4220(6) 0.4547(4) 0.7841(6) 0.0717(17) Uani 1 1 d . . . . .
H5 H 1.4692 0.4237 0.8088 0.086 Uiso 0.5 1 calc R . P C 2
C6 C 1.3078(6) 0.4391(5) 0.7963(6) 0.080(3) Uani 1 1 d . . . . .
C7 C 1.4543(5) 0.4729(4) 0.6791(5) 0.0520(19) Uani 1 1 d . . . . .
C8 C 1.3023(12) 0.3769(5) 0.7559(11) 0.133(5) Uani 1 1 d . . . . .
H8A H 1.3719 0.3589 0.7634 0.199 Uiso 1 1 calc GR . . . .
H8B H 1.2820 0.3774 0.6852 0.199 Uiso 1 1 calc GR . . . .
H8C H 1.2494 0.3556 0.7938 0.199 Uiso 1 1 calc GR . . . .
C9 C 1.2299(6) 0.4774(4) 0.7380(6) 0.063(2) Uani 1 1 d . . . . .
H9A H 1.1599 0.4594 0.7351 0.094 Uiso 1 1 calc GR . . . .
H9B H 1.2563 0.4832 0.6702 0.094 Uiso 1 1 calc GR . . . .
H9C H 1.2240 0.5140 0.7719 0.094 Uiso 1 1 calc GR . . . .
C10 C 1.3510(8) 0.4934(6) 0.9453(8) 0.102(4) Uani 1 1 d . . . . .
H10A H 1.3016 0.5248 0.9600 0.122 Uiso 1 1 calc R . . . .
H10B H 1.3919 0.4845 1.0066 0.122 Uiso 1 1 calc R . . . .
C11 C 1.5005(12) 0.4131(9) 0.8255(12) 0.0717(17) Uani 0.5 1 d . . P D 1
H11A H 1.4948 0.3775 0.7887 0.108 Uiso 0.5 1 calc GR . P D 1
H11B H 1.4855 0.4065 0.8962 0.108 Uiso 0.5 1 calc GR . P D 1
H11C H 1.5725 0.4283 0.8186 0.108 Uiso 0.5 1 calc GR . P D 1
C12 C 1.3295(6) 0.4419(4) 0.4351(5) 0.0545(19) Uani 1 1 d . . . . .
C13 C 1.2156(6) 0.4356(4) 0.4077(6) 0.0727(17) Uani 1 1 d . . . . .
H13 H 1.1863 0.4001 0.4372 0.087 Uiso 0.5 1 calc R . P E 2
C14 C 1.1466(8) 0.4902(6) 0.4456(8) 0.112(4) Uani 1 1 d . . . . .
H14A H 1.1049 0.4802 0.5055 0.134 Uiso 1 1 calc R . . . .
H14B H 1.1946 0.5219 0.4628 0.134 Uiso 1 1 calc R . . . .
C15 C 1.0738(9) 0.5067(6) 0.3612(7) 0.104(4) Uani 1 1 d . . . . .
H15A H 1.0988 0.5417 0.3287 0.125 Uiso 1 1 calc R . . . .
H15B H 1.0006 0.5128 0.3857 0.125 Uiso 1 1 calc R . . . .
C16 C 1.0775(6) 0.4543(4) 0.2847(6) 0.0727(17) Uani 1 1 d . . . . .
H16 H 1.0305 0.4232 0.3086 0.087 Uiso 0.5 1 calc R . P F 1
C17 C 1.1925(6) 0.4375(5) 0.2949(7) 0.076(3) Uani 1 1 d . . . . .
C18 C 1.0457(5) 0.4719(4) 0.1796(5) 0.0485(17) Uani 1 1 d . . . . .
C19 C 1.2682(5) 0.4770(4) 0.2398(5) 0.056(2) Uani 1 1 d . . . . .
H19A H 1.2685 0.5140 0.2724 0.084 Uiso 1 1 calc GR . . . .
H19B H 1.2446 0.4812 0.1704 0.084 Uiso 1 1 calc GR . . . .
H19C H 1.3400 0.4611 0.2412 0.084 Uiso 1 1 calc GR . . . .
C20 C 1.2011(11) 0.3771(5) 0.2541(10) 0.115(4) Uani 1 1 d . . . . .
H20A H 1.2594 0.3574 0.2879 0.172 Uiso 1 1 calc GR . . . .
H20B H 1.2150 0.3784 0.1823 0.172 Uiso 1 1 calc GR . . . .
H20C H 1.1344 0.3570 0.2661 0.172 Uiso 1 1 calc GR . . . .
C21 C 0.9967(12) 0.4131(9) 0.3295(13) 0.0727(17) Uani 0.5 1 d . . P G 2
H21A H 0.9273 0.4316 0.3343 0.109 Uiso 0.5 1 calc GR . P G 2
H21B H 1.0205 0.4016 0.3962 0.109 Uiso 0.5 1 calc GR . P G 2
H21C H 0.9908 0.3797 0.2867 0.109 Uiso 0.5 1 calc GR . P G 2
C22 C 1.1596(12) 0.3918(9) 0.4655(13) 0.0727(17) Uani 0.5 1 d . . P H 1
H22A H 1.1889 0.3903 0.5333 0.109 Uiso 0.5 1 calc GR . P H 1
H22B H 1.1690 0.3551 0.4332 0.109 Uiso 0.5 1 calc GR . P H 1
H22C H 1.0838 0.4009 0.4685 0.109 Uiso 0.5 1 calc GR . P H 1
C23 C 0.8102(6) 0.3650(4) 0.0643(7) 0.068(2) Uani 1 1 d . . . . .
H23 H 0.8467 0.3736 0.1245 0.081 Uiso 1 1 calc R . . . .
C24 C 0.7239(7) 0.3310(4) 0.0707(8) 0.076(3) Uani 1 1 d . . . . .
H24 H 0.7018 0.3162 0.1331 0.091 Uiso 1 1 calc R . . . .
C25 C 0.6692(6) 0.3188(4) -0.0153(8) 0.067(2) Uani 1 1 d . . . . .
C26 C 0.7053(8) 0.3395(4) -0.1026(8) 0.083(3) Uani 1 1 d . . . . .
H26 H 0.6710 0.3300 -0.1637 0.099 Uiso 1 1 calc R . . . .
C27 C 0.7951(7) 0.3754(4) -0.1017(8) 0.080(3) Uani 1 1 d . . . . .
H27 H 0.8181 0.3916 -0.1627 0.096 Uiso 1 1 calc R . . . .
C28 C 0.5749(7) 0.2795(4) -0.0215(9) 0.075(3) Uani 1 1 d . . . . .
C29 C 0.4347(16) 0.2297(9) 0.063(2) 0.103(2) Uani 0.5 1 d . . P . .
H29A H 0.4650 0.1961 0.0295 0.124 Uiso 0.5 1 calc R . P . .
H29B H 0.4265 0.2190 0.1338 0.124 Uiso 0.5 1 calc R . P . .
C30 C 0.3529(16) 0.2325(10) 0.034(2) 0.103(2) Uani 0.5 1 d . . P . .
H30A H 0.3327 0.1941 0.0118 0.124 Uiso 0.5 1 calc R . P . .
H30B H 0.3556 0.2562 -0.0267 0.124 Uiso 0.5 1 calc R . P . .
C31 C 0.2605(15) 0.2548(9) 0.097(2) 0.103(2) Uani 0.5 1 d . . P . .
H31A H 0.2540 0.2310 0.1576 0.124 Uiso 0.5 1 calc R . P . .
H31B H 0.2775 0.2936 0.1194 0.124 Uiso 0.5 1 calc R . P . .
C32 C 0.1608(16) 0.2555(9) 0.047(2) 0.103(2) Uani 0.5 1 d . . P . .
H32A H 0.1740 0.2778 -0.0145 0.124 Uiso 0.5 1 calc R . P . .
H32B H 0.1505 0.2161 0.0238 0.124 Uiso 0.5 1 calc R . P . .
C33 C 0.0614(8) 0.2724(5) 0.0774(10) 0.103(2) Uani 1 1 d . . . . .
H33A H 0.0410 0.3067 0.0395 0.124 Uiso 1 1 calc R . . . .
H33B H 0.0655 0.2830 0.1488 0.124 Uiso 1 1 calc R . . . .
C34 C -0.0761(7) 0.2219(4) -0.0161(9) 0.083(3) Uani 1 1 d . . . . .
C35 C -0.2982(8) 0.1264(4) -0.0997(8) 0.081(3) Uani 1 1 d . . . . .
H35 H -0.3250 0.1122 -0.1611 0.098 Uiso 1 1 calc R . . . .
C36 C -0.2093(8) 0.1620(4) -0.1013(8) 0.089(3) Uani 1 1 d . . . . .
H36 H -0.1773 0.1721 -0.1628 0.107 Uiso 1 1 calc R . . . .
C37 C -0.1687(7) 0.1822(4) -0.0120(7) 0.068(2) Uani 1 1 d . . . . .
C38 C -0.2199(8) 0.1655(4) 0.0745(8) 0.086(3) Uani 1 1 d . . . . .
H38 H -0.1938 0.1771 0.1379 0.103 Uiso 1 1 calc R . . . .
C39 C -0.3068(7) 0.1326(4) 0.0678(7) 0.078(3) Uani 1 1 d . . . . .
H39 H -0.3428 0.1236 0.1278 0.093 Uiso 1 1 calc R . . . .
O1W O -0.0087(7) 0.3279(4) -0.2370(6) 0.103(2) Uani 1 1 d . . . . .
H1WA H 0.0070 0.3636 -0.2381 0.155 Uiso 1 1 d G . . . .
H1WB H 0.0365 0.3132 -0.1952 0.155 Uiso 1 1 d G . . . .
O2W O 0.5081(7) 0.1722(4) -0.2404(6) 0.108(2) Uani 1 1 d . . . . .
H2WA H 0.4960 0.1369 -0.2539 0.162 Uiso 1 1 d G . . . .
H2WB H 0.4554 0.1822 -0.2026 0.162 Uiso 1 1 d G . . . .

loop_
_atom_site_aniso_label
_atom_site_aniso_U_11
_atom_site_aniso_U_22
_atom_site_aniso_U_33
_atom_site_aniso_U_23
_atom_site_aniso_U_13
_atom_site_aniso_U_12
Co1 0.0385(5) 0.0569(6) 0.0488(6) 0.0043(4) 0.0048(4) -0.0080(4)
Co2 0.0391(5) 0.0584(6) 0.0489(6) 0.0083(4) -0.0006(4) 0.0096(4)
O1 0.047(3) 0.074(4) 0.045(3) 0.005(3) 0.002(2) 0.010(3)
O2 0.047(3) 0.069(4) 0.052(3) 0.016(3) -0.002(2) 0.010(2)
O3 0.043(3) 0.069(4) 0.051(3) 0.001(3) 0.007(2) -0.007(2)
O4 0.053(3) 0.065(4) 0.071(4) 0.007(3) 0.015(3) 0.001(3)
O5 0.039(3) 0.065(3) 0.051(3) 0.004(2) -0.005(2) 0.005(2)
O6 0.058(3) 0.060(3) 0.076(4) 0.007(3) -0.010(3) 0.008(3)
O7 0.044(3) 0.075(4) 0.047(3) 0.003(3) -0.001(2) -0.004(2)
O8 0.046(3) 0.073(4) 0.048(3) 0.014(3) 0.003(2) -0.006(2)
O9 0.109(6) 0.136(7) 0.139(7) -0.059(6) 0.027(5) -0.067(5)
O10 0.104(6) 0.098(6) 0.142(7) 0.043(5) -0.023(5) -0.051(5)
N1 0.040(3) 0.057(4) 0.067(4) -0.002(3) 0.001(3) -0.008(3)
N2 0.058(4) 0.064(5) 0.139(8) 0.011(5) 0.012(5) -0.016(4)
N3 0.073(3) 0.085(4) 0.152(6) 0.001(4) -0.006(4) -0.030(3)
N4 0.051(4) 0.062(4) 0.062(4) -0.001(3) 0.003(3) -0.010(3)
C1 0.043(4) 0.073(5) 0.044(4) 0.018(4) 0.004(3) 0.004(4)
C2 0.042(3) 0.119(5) 0.054(3) 0.031(3) 0.010(2) 0.016(3)
C3 0.042(3) 0.119(5) 0.054(3) 0.031(3) 0.010(2) 0.016(3)
C4 0.143(11) 0.189(14) 0.047(6) -0.020(7) 0.015(6) -0.078(10)
C5 0.042(3) 0.119(5) 0.054(3) 0.031(3) 0.010(2) 0.016(3)
C6 0.042(4) 0.151(10) 0.047(5) 0.020(5) 0.007(4) 0.015(5)
C7 0.026(3) 0.084(6) 0.046(4) 0.007(4) -0.002(3) 0.007(3)
C8 0.162(13) 0.081(9) 0.156(13) -0.032(8) 0.043(10) -0.012(8)
C9 0.038(4) 0.104(7) 0.047(4) 0.008(4) -0.002(3) 0.002(4)
C10 0.061(6) 0.162(11) 0.083(7) -0.013(7) 0.007(5) -0.023(6)
C11 0.042(3) 0.119(5) 0.054(3) 0.031(3) 0.010(2) 0.016(3)
C12 0.048(4) 0.075(6) 0.040(4) 0.020(4) -0.001(3) -0.002(4)
C13 0.043(3) 0.116(5) 0.058(3) 0.026(3) -0.004(2) -0.016(3)
C14 0.057(6) 0.189(13) 0.089(8) -0.025(8) -0.016(5) 0.030(7)
C15 0.101(8) 0.154(11) 0.058(6) -0.001(6) 0.009(5) 0.055(8)
C16 0.043(3) 0.116(5) 0.058(3) 0.026(3) -0.004(2) -0.016(3)
C17 0.044(4) 0.125(9) 0.058(5) 0.024(5) -0.003(4) -0.004(5)
C18 0.033(3) 0.068(5) 0.045(4) 0.009(4) 0.005(3) -0.005(3)
C19 0.034(4) 0.092(6) 0.042(4) 0.011(4) 0.000(3) 0.000(3)
C20 0.130(10) 0.072(7) 0.142(11) -0.018(7) -0.033(8) 0.005(7)
C21 0.043(3) 0.116(5) 0.058(3) 0.026(3) -0.004(2) -0.016(3)
C22 0.043(3) 0.116(5) 0.058(3) 0.026(3) -0.004(2) -0.016(3)
C23 0.057(5) 0.076(6) 0.070(6) 0.020(4) 0.002(4) -0.020(4)
C24 0.053(5) 0.083(6) 0.092(7) 0.019(5) 0.002(5) -0.015(4)
C25 0.050(5) 0.054(5) 0.096(7) 0.001(5) 0.009(4) -0.008(4)
C26 0.079(6) 0.095(7) 0.075(6) 0.001(5) -0.015(5) -0.032(5)
C27 0.073(6) 0.091(7) 0.076(6) 0.015(5) -0.006(5) -0.029(5)
C28 0.057(5) 0.053(5) 0.115(8) -0.001(5) 0.012(5) -0.004(4)
C29 0.073(3) 0.085(4) 0.152(6) 0.001(4) -0.006(4) -0.030(3)
C30 0.073(3) 0.085(4) 0.152(6) 0.001(4) -0.006(4) -0.030(3)
C31 0.073(3) 0.085(4) 0.152(6) 0.001(4) -0.006(4) -0.030(3)
C32 0.073(3) 0.085(4) 0.152(6) 0.001(4) -0.006(4) -0.030(3)
C33 0.073(3) 0.085(4) 0.152(6) 0.001(4) -0.006(4) -0.030(3)
C34 0.060(6) 0.062(6) 0.128(9) 0.018(6) -0.017(6) -0.018(4)
C35 0.078(6) 0.089(7) 0.078(7) -0.008(5) -0.004(5) -0.030(5)
C36 0.086(7) 0.098(8) 0.084(7) 0.002(6) 0.008(5) -0.039(6)
C37 0.056(5) 0.055(5) 0.091(7) -0.005(4) -0.006(4) -0.014(4)
C38 0.076(6) 0.102(8) 0.079(7) -0.010(6) -0.007(5) -0.035(6)
C39 0.068(6) 0.098(7) 0.067(6) -0.020(5) 0.002(4) -0.042(5)
O1W 0.107(6) 0.111(6) 0.093(6) -0.006(5) 0.003(4) -0.007(5)
O2W 0.113(6) 0.124(7) 0.086(6) -0.002(5) -0.003(4) 0.000(5)

loop_
_atom_type_symbol
_atom_type_description
_atom_type_scat_dispersion_real
_atom_type_scat_dispersion_imag
_atom_type_scat_source
C C 0.0033 0.0016 'International Tables Vol C Tables 4.2.6.8 and 6.1.1.4'
H H 0.0000 0.0000 'International Tables Vol C Tables 4.2.6.8 and 6.1.1.4'
Co Co 0.3494 0.9721 'International Tables Vol C Tables 4.2.6.8 and 6.1.1.4'
N N 0.0061 0.0033 'International Tables Vol C Tables 4.2.6.8 and 6.1.1.4'
O O 0.0106 0.0060 'International Tables Vol C Tables 4.2.6.8 and 6.1.1.4'

loop_
_geom_angle_atom_site_label_1
_geom_angle_atom_site_label_2
_geom_angle_atom_site_label_3
_geom_angle
_geom_angle_site_symmetry_1
_geom_angle_site_symmetry_3
O3 Co1 Co1 51.35(14) 1_554 3_765
O3 Co1 Co1 50.90(12) 3_766 3_765
O3 Co1 O3 102.25(16) 1_554 3_766
O3 Co1 C1 29.9(2) 1_554 1_554
O3 Co1 C1 132.2(2) 3_766 1_554
O4 Co1 Co1 111.37(16) 1_554 3_765
O4 Co1 O3 60.1(2) 1_554 1_554
O4 Co1 O3 162.1(2) 1_554 3_766
O4 Co1 N1 109.5(2) 1_554 .
O4 Co1 C1 30.1(2) 1_554 1_554
O7 Co1 Co1 80.35(16) 3_765 3_765
O7 Co1 O3 86.01(19) 3_765 1_554
O7 Co1 O3 81.9(2) 3_765 3_766
O7 Co1 O4 93.3(2) 3_765 1_554
O7 Co1 N1 96.7(2) 3_765 .
O7 Co1 C1 89.9(2) 3_765 1_554
O8 Co1 Co1 80.83(16) . 3_765
O8 Co1 O3 83.4(2) . 3_766
O8 Co1 O3 85.10(19) . 1_554
O8 Co1 O4 97.0(2) . 1_554
O8 Co1 O7 160.8(2) . 3_765
O8 Co1 N1 95.1(2) . .
O8 Co1 C1 90.9(2) . 1_554
N1 Co1 Co1 139.14(18) . 3_765
N1 Co1 O3 88.2(2) . 3_766
N1 Co1 O3 169.4(2) . 1_554
N1 Co1 C1 139.6(3) . 1_554
C1 Co1 Co1 81.3(2) 1_554 3_765
O1 Co2 Co2 80.74(16) 3_866 3_866
O1 Co2 O5 86.12(19) 3_866 .
O1 Co2 O5 82.3(2) 3_866 3_866
O1 Co2 O6 92.9(2) 3_866 .
O1 Co2 N4 96.3(2) 3_866 4_766
O2 Co2 Co2 80.94(16) . 3_866
O2 Co2 O1 161.4(2) . 3_866
O2 Co2 O5 83.9(2) . 3_866
O2 Co2 O5 84.76(18) . .
O2 Co2 O6 96.6(2) . .
O2 Co2 N4 95.4(2) . 4_766
O5 Co2 Co2 50.55(14) . 3_866
O5 Co2 Co2 51.73(12) 3_866 3_866
O5 Co2 O5 102.27(15) 3_866 .
O6 Co2 Co2 110.81(16) . 3_866
O6 Co2 O5 162.35(19) . 3_866
O6 Co2 O5 60.3(2) . .
O6 Co2 N4 110.0(2) . 4_766
N4 Co2 Co2 139.2(2) 4_766 3_866
N4 Co2 O5 170.2(2) 4_766 .
N4 Co2 O5 87.5(2) 4_766 3_866
C7 O1 Co2 125.9(5) . 3_866
C7 O2 Co2 125.9(5) . .
Co1 O3 Co1 77.75(16) 1_556 3_766
C1 O3 Co1 163.4(5) . 3_766
C1 O3 Co1 85.8(4) . 1_556
C1 O4 Co1 94.7(5) . 1_556
Co2 O5 Co2 77.73(15) 3_866 .
C12 O5 Co2 85.0(4) . .
C12 O5 Co2 162.6(5) . 3_866
C12 O6 Co2 94.9(5) . .
C18 O7 Co1 126.8(5) . 3_765
C18 O8 Co1 126.5(5) . .
C23 N1 Co1 123.1(6) . .
C27 N1 Co1 120.2(6) . .
C27 N1 C23 116.5(7) . .
C28 N2 H2 120.0 . .
C28 N2 C29 120.0(14) . .
C29 N2 H2 120.0 . .
C33 N3 H3 117.1 . .
C34 N3 H3 117.1 . .
C34 N3 C33 125.9(11) . .
C35 N4 Co2 119.7(6) . 4_365
C35 N4 C39 117.3(7) . .
C39 N4 Co2 122.9(6) . 4_365
O3 C1 Co1 64.2(4) . 1_556
O3 C1 O4 119.4(7) . .
O3 C1 C2 119.6(8) . .
O4 C1 Co1 55.2(4) . 1_556
O4 C1 C2 121.0(8) . .
C2 C1 Co1 176.2(7) . 1_556
C1 C2 H2A 109.7 . .
C1 C2 C3 111.2(8) . .
C1 C2 C6 115.0(7) . .
C1 C2 C10 110.8(8) . .
C3 C2 C10 97.3(10) . .
C6 C2 H2A 109.7 . .
C6 C2 C3 118.4(9) . .
C6 C2 C10 101.8(8) . .
C10 C2 H2A 109.7 . .
C2 C3 H3A 109.5 . .
C2 C3 H3B 109.5 . .
C2 C3 H3C 109.5 . .
H3A C3 H3B 109.5 . .
H3A C3 H3C 109.5 . .
H3B C3 H3C 109.5 . .
H4A C4 H4B 108.7 . .
C5 C4 H4A 110.6 . .
C5 C4 H4B 110.6 . .
C10 C4 H4A 110.6 . .
C10 C4 H4B 110.6 . .
C10 C4 C5 105.6(9) . .
C4 C5 H5 110.6 . .
C6 C5 C4 97.7(8) . .
C6 C5 H5 110.6 . .
C6 C5 C7 115.5(7) . .
C6 C5 C11 115.4(10) . .
C7 C5 C4 111.0(8) . .
C7 C5 H5 110.6 . .
C11 C5 C4 105.5(11) . .
C11 C5 C7 110.4(8) . .
C2 C6 C8 108.4(9) . .
C2 C6 C9 112.7(7) . .
C5 C6 C2 107.1(7) . .
C5 C6 C8 103.6(9) . .
C5 C6 C9 114.1(8) . .
C9 C6 C8 110.5(9) . .
O1 C7 C5 118.1(8) . .
O2 C7 O1 126.3(7) . .
O2 C7 C5 115.6(8) . .
C6 C8 H8A 109.5 . .
C6 C8 H8B 109.5 . .
C6 C8 H8C 109.5 . .
H8A C8 H8B 109.5 . .
H8A C8 H8C 109.5 . .
H8B C8 H8C 109.5 . .
C6 C9 H9A 109.5 . .
C6 C9 H9B 109.5 . .
C6 C9 H9C 109.5 . .
H9A C9 H9B 109.5 . .
H9A C9 H9C 109.5 . .
H9B C9 H9C 109.5 . .
C2 C10 H10A 110.6 . .
C2 C10 H10B 110.6 . .
C4 C10 C2 105.9(8) . .
C4 C10 H10A 110.6 . .
C4 C10 H10B 110.6 . .
H10A C10 H10B 108.7 . .
C5 C11 H11A 109.5 . .
C5 C11 H11B 109.5 . .
C5 C11 H11C 109.5 . .
H11A C11 H11B 109.5 . .
H11A C11 H11C 109.5 . .
H11B C11 H11C 109.5 . .
O5 C12 C13 120.7(8) . .
O6 C12 O5 119.7(7) . .
O6 C12 C13 119.6(8) . .
C12 C13 H13 110.1 . .
C12 C13 C14 110.8(8) . .
C12 C13 C17 114.6(7) . .
C14 C13 H13 110.1 . .
C17 C13 H13 110.1 . .
C17 C13 C14 100.6(7) . .
C22 C13 C12 113.8(9) . .
C22 C13 C14 97.9(11) . .
C22 C13 C17 116.6(10) . .
C13 C14 H14A 110.3 . .
C13 C14 H14B 110.3 . .
H14A C14 H14B 108.6 . .
C15 C14 C13 107.1(8) . .
C15 C14 H14A 110.3 . .
C15 C14 H14B 110.3 . .
C14 C15 H15A 110.7 . .
C14 C15 H15B 110.7 . .
C14 C15 C16 105.0(9) . .
H15A C15 H15B 108.8 . .
C16 C15 H15A 110.7 . .
C16 C15 H15B 110.7 . .
C15 C16 H16 110.2 . .
C17 C16 C15 100.2(7) . .
C17 C16 H16 110.2 . .
C17 C16 C18 113.9(7) . .
C17 C16 C21 115.7(10) . .
C18 C16 C15 111.8(8) . .
C18 C16 H16 110.2 . .
C18 C16 C21 111.4(8) . .
C21 C16 C15 102.7(11) . .
C16 C17 C13 105.9(7) . .
C16 C17 C19 113.3(7) . .
C16 C17 C20 106.5(8) . .
C19 C17 C13 112.2(7) . .
C19 C17 C20 110.7(9) . .
C20 C17 C13 108.1(9) . .
O7 C18 C16 117.9(7) . .
O8 C18 O7 125.2(7) . .
O8 C18 C16 116.9(7) . .
C17 C19 H19A 109.5 . .
C17 C19 H19B 109.5 . .
C17 C19 H19C 109.5 . .
H19A C19 H19B 109.5 . .
H19A C19 H19C 109.5 . .
H19B C19 H19C 109.5 . .
C17 C20 H20A 109.5 . .
C17 C20 H20B 109.5 . .
C17 C20 H20C 109.5 . .
H20A C20 H20B 109.5 . .
H20A C20 H20C 109.5 . .
H20B C20 H20C 109.5 . .
C16 C21 H21A 109.5 . .
C16 C21 H21B 109.5 . .
C16 C21 H21C 109.5 . .
H21A C21 H21B 109.5 . .
H21A C21 H21C 109.5 . .
H21B C21 H21C 109.5 . .
C13 C22 H22A 109.5 . .
C13 C22 H22B 109.5 . .
C13 C22 H22C 109.5 . .
H22A C22 H22B 109.5 . .
H22A C22 H22C 109.5 . .
H22B C22 H22C 109.5 . .
N1 C23 H23 117.3 . .
N1 C23 C24 125.3(9) . .
C24 C23 H23 117.3 . .
C23 C24 H24 120.9 . .
C23 C24 C25 118.2(9) . .
C25 C24 H24 120.9 . .
C24 C25 C28 124.6(9) . .
C26 C25 C24 118.9(8) . .
C26 C25 C28 116.3(9) . .
C25 C26 H26 120.6 . .
C25 C26 C27 118.9(9) . .
C27 C26 H26 120.6 . .
N1 C27 C26 122.2(9) . .
N1 C27 H27 118.9 . .
C26 C27 H27 118.9 . .
O9 C28 N2 122.5(9) . .
O9 C28 C25 119.3(9) . .
N2 C28 C25 117.9(10) . .
N2 C29 H29A 104.6 . .
N2 C29 H29B 104.6 . .
H29A C29 H29B 105.7 . .
C30 C29 N2 131(2) . .
C30 C29 H29A 104.6 . .
C30 C29 H29B 104.6 . .
C29 C30 H30A 106.7 . .
C29 C30 H30B 106.7 . .
C29 C30 C31 122(3) . .
H30A C30 H30B 106.6 . .
C31 C30 H30A 106.7 . .
C31 C30 H30B 106.7 . .
C30 C31 H31A 108.7 . .
C30 C31 H31B 108.7 . .
H31A C31 H31B 107.6 . .
C32 C31 C30 114(2) . .
C32 C31 H31A 108.7 . .
C32 C31 H31B 108.7 . .
C31 C32 H32A 104.4 . .
C31 C32 H32B 104.4 . .
H32A C32 H32B 105.6 . .
C33 C32 C31 131(2) . .
C33 C32 H32A 104.4 . .
C33 C32 H32B 104.4 . .
N3 C33 H33A 108.6 . .
N3 C33 H33B 108.6 . .
C32 C33 N3 114.6(13) . .
C32 C33 H33A 108.6 . .
C32 C33 H33B 108.6 . .
H33A C33 H33B 107.6 . .
O10 C34 N3 123.0(9) . .
O10 C34 C37 118.1(9) . .
N3 C34 C37 118.8(10) . .
N4 C35 H35 118.8 . .
N4 C35 C36 122.4(9) . .
C36 C35 H35 118.8 . .
C35 C36 H36 120.4 . .
C37 C36 C35 119.1(9) . .
C37 C36 H36 120.4 . .
C36 C37 C34 118.0(9) . .
C36 C37 C38 116.9(8) . .
C38 C37 C34 125.0(9) . .
C37 C38 H38 120.3 . .
C39 C38 C37 119.3(9) . .
C39 C38 H38 120.3 . .
N4 C39 C38 124.7(9) . .
N4 C39 H39 117.6 . .
C38 C39 H39 117.6 . .
H1WA O1W H1WB 104.5 . .
H2WA O2W H2WB 104.5 . .

loop_
_geom_bond_atom_site_label_1
_geom_bond_atom_site_label_2
_geom_bond_distance
_geom_bond_site_symmetry_2
Co1 Co1 2.865(2) 3_765
Co1 O3 2.275(5) 1_554
Co1 O3 2.290(6) 3_766
Co1 O4 2.075(5) 1_554
Co1 O7 2.019(5) 3_765
Co1 O8 2.014(5) .
Co1 N1 2.083(6) .
Co1 C1 2.520(7) 1_554
Co2 Co2 2.853(2) 3_866
Co2 O1 2.024(5) 3_866
Co2 O2 2.018(5) .
Co2 O5 2.292(5) .
Co2 O5 2.254(5) 3_866
Co2 O6 2.072(5) .
Co2 N4 2.082(6) 4_766
O1 Co2 2.024(5) 3_866
O1 C7 1.240(9) .
O2 C7 1.239(9) .
O3 Co1 2.290(6) 3_766
O3 Co1 2.275(5) 1_556
O3 C1 1.261(9) .
O4 Co1 2.075(5) 1_556
O4 C1 1.270(9) .
O5 Co2 2.254(5) 3_866
O5 C12 1.275(9) .
O6 C12 1.272(9) .
O7 Co1 2.019(5) 3_765
O7 C18 1.248(9) .
O8 C18 1.240(9) .
O9 C28 1.207(12) .
O10 C34 1.220(12) .
N1 C23 1.325(10) .
N1 C27 1.317(11) .
N2 H2 0.8800 .
N2 C28 1.355(13) .
N2 C29 1.430(19) .
N3 H3 0.8800 .
N3 C33 1.443(12) .
N3 C34 1.303(13) .
N4 Co2 2.082(6) 4_365
N4 C35 1.315(11) .
N4 C39 1.322(10) .
C1 Co1 2.520(7) 1_556
C1 C2 1.499(10) .
C2 H2A 1.0000 .
C2 C3 1.541(17) .
C2 C6 1.507(11) .
C2 C10 1.631(15) .
C3 H3A 0.9800 .
C3 H3B 0.9800 .
C3 H3C 0.9800 .
C4 H4A 0.9900 .
C4 H4B 0.9900 .
C4 C5 1.661(16) .
C4 C10 1.496(14) .
C5 H5 1.0000 .
C5 C6 1.495(11) .
C5 C7 1.528(10) .
C5 C11 1.500(17) .
C6 C8 1.572(15) .
C6 C9 1.547(11) .
C8 H8A 0.9800 .
C8 H8B 0.9800 .
C8 H8C 0.9800 .
C9 H9A 0.9800 .
C9 H9B 0.9800 .
C9 H9C 0.9800 .
C10 H10A 0.9900 .
C10 H10B 0.9900 .
C11 H11A 0.9800 .
C11 H11B 0.9800 .
C11 H11C 0.9800 .
C12 C13 1.488(11) .
C13 H13 1.0000 .
C13 C14 1.640(15) .
C13 C17 1.539(12) .
C13 C22 1.476(18) .
C14 H14A 0.9900 .
C14 H14B 0.9900 .
C14 C15 1.505(13) .
C15 H15A 0.9900 .
C15 H15B 0.9900 .
C15 C16 1.611(15) .
C16 H16 1.0000 .
C16 C17 1.509(11) .
C16 C18 1.520(11) .
C16 C21 1.536(17) .
C17 C19 1.528(11) .
C17 C20 1.535(15) .
C19 H19A 0.9800 .
C19 H19B 0.9800 .
C19 H19C 0.9800 .
C20 H20A 0.9800 .
C20 H20B 0.9800 .
C20 H20C 0.9800 .
C21 H21A 0.9800 .
C21 H21B 0.9800 .
C21 H21C 0.9800 .
C22 H22A 0.9800 .
C22 H22B 0.9800 .
C22 H22C 0.9800 .
C23 H23 0.9500 .
C23 C24 1.356(11) .
C24 H24 0.9500 .
C24 C25 1.371(13) .
C25 C26 1.349(13) .
C25 C28 1.511(12) .
C26 H26 0.9500 .
C26 C27 1.416(12) .
C27 H27 0.9500 .
C29 H29A 0.9900 .
C29 H29B 0.9900 .
C29 C30 1.10(3) .
C30 H30A 0.9900 .
C30 H30B 0.9900 .
C30 C31 1.54(3) .
C31 H31A 0.9900 .
C31 H31B 0.9900 .
C31 C32 1.42(3) .
C32 H32A 0.9900 .
C32 H32B 0.9900 .
C32 C33 1.38(2) .
C33 H33A 0.9900 .
C33 H33B 0.9900 .
C34 C37 1.500(12) .
C35 H35 0.9500 .
C35 C36 1.401(12) .
C36 H36 0.9500 .
C36 C37 1.384(13) .
C37 C38 1.387(13) .
C38 H38 0.9500 .
C38 C39 1.347(12) .
C39 H39 0.9500 .
O1W H1WA 0.8700 .
O1W H1WB 0.8700 .
O2W H2WA 0.8698 .
O2W H2WB 0.8700 .

loop_
_geom_hbond_atom_site_label_D
_geom_hbond_atom_site_label_H
_geom_hbond_atom_site_label_A
_geom_hbond_distance_DH
_geom_hbond_distance_HA
_geom_hbond_distance_DA
_geom_hbond_angle_DHA
_geom_hbond_site_symmetry_A
N2 H2 O2W 0.88 2.14 2.973(13) 158.0 4_566
